data_4063636
loop_
_publ_author_name
'Takase, Michael K.'
'Siladke, Nathan A.'
'Ziller, Joseph W.'
'Evans, William J.'

_publ_section_title
;
 Synthesis and Insertion Chemistry of a Cyclooctatetraenyl Uranium
 &#x201C;Tuck-in&#x201D; Metallocene, (\h8-C8H8)(\h5:\h1-C5Me4CH2)U
;
_journal_issue 3
_journal_name_full Organometallics
_journal_page_first 458
_journal_paper_doi 10.1021/om100700p
_journal_volume 30
_journal_year 2011
_chemical_formula_sum 'C23.75 H32 O U'
_chemical_formula_weight 1143.05
_chemical_name_systematic
; 
 ? 
;
_space_group_IT_number 14
_symmetry_cell_setting monoclinic
_symmetry_space_group_name_Hall '-P 2yn'
_symmetry_space_group_name_H-M 'P 1 21/n 1'
_atom_sites_solution_hydrogens geom
_atom_sites_solution_primary direct
_atom_sites_solution_secondary difmap
_audit_creation_method SHELXTL
_cell_angle_alpha 90.00
_cell_angle_beta 108.8051(7)
_cell_angle_gamma 90.00
_cell_formula_units_Z 8
_cell_length_a 9.4079(6)
_cell_length_b 32.670(2)
_cell_length_c 14.1874(9)
_cell_measurement_reflns_used 9589
_cell_measurement_temperature 153(2)
_cell_measurement_theta_max 28.24
_cell_measurement_theta_min 2.49
_cell_volume 4127.8(4)
_computing_cell_refinement 'Bruker SMART APEX2/SAINT'
_computing_data_collection 'Bruker SMART APEX2'
_computing_data_reduction 'Bruker SAINT'
_computing_molecular_graphics 'Bruker SHELXTL'
_computing_publication_material 'Bruker SHELXTL'
_computing_structure_refinement 'Bruker SHELXTL'
_computing_structure_solution 'Bruker SHELXTL'
_diffrn_ambient_temperature 153(2)
_diffrn_measured_fraction_theta_full 1.000
_diffrn_measured_fraction_theta_max 1.000
_diffrn_measurement_device_type 'Bruker SMART APEX II CCD'
_diffrn_measurement_method 'phi and omega'
_diffrn_radiation_monochromator graphite
_diffrn_radiation_source 'fine-focus sealed tube'
_diffrn_radiation_type MoK\a
_diffrn_radiation_wavelength 0.71073
_diffrn_reflns_av_R_equivalents 0.0282
_diffrn_reflns_av_sigmaI/netI 0.0203
_diffrn_reflns_limit_h_max 11
_diffrn_reflns_limit_h_min -11
_diffrn_reflns_limit_k_max 40
_diffrn_reflns_limit_k_min -40
_diffrn_reflns_limit_l_max 17
_diffrn_reflns_limit_l_min -17
_diffrn_reflns_number 44382
_diffrn_reflns_theta_full 26.37
_diffrn_reflns_theta_max 26.37
_diffrn_reflns_theta_min 1.64
_exptl_absorpt_coefficient_mu 7.874
_exptl_absorpt_correction_T_max 0.6669
_exptl_absorpt_correction_T_min 0.2886
_exptl_absorpt_correction_type multi-scan
_exptl_absorpt_process_details 'Bruker SADABS'
_exptl_crystal_colour brown
_exptl_crystal_density_diffrn 1.839
_exptl_crystal_density_meas ?
_exptl_crystal_density_method 'not measured'
_exptl_crystal_description plate
_exptl_crystal_F_000 2196
_exptl_crystal_size_max 0.21
_exptl_crystal_size_mid 0.18
_exptl_crystal_size_min 0.06
_refine_diff_density_max 3.259
_refine_diff_density_min -1.532
_refine_diff_density_rms 0.136
_refine_ls_extinction_method none
_refine_ls_goodness_of_fit_ref 1.134
_refine_ls_hydrogen_treatment constr
_refine_ls_matrix_type full
_refine_ls_number_parameters 463
_refine_ls_number_reflns 8438
_refine_ls_number_restraints 21
_refine_ls_restrained_S_all 1.135
_refine_ls_R_factor_all 0.0397
_refine_ls_R_factor_gt 0.0351
_refine_ls_shift/su_max 0.002
_refine_ls_shift/su_mean 0.000
_refine_ls_structure_factor_coef Fsqd
_refine_ls_weighting_details 'calc w=1/[\s^2^(Fo^2^)+(0.0249P)^2^+27.5007P] where P=(Fo^2^+2Fc^2^)/3'
_refine_ls_weighting_scheme calc
_refine_ls_wR_factor_gt 0.0770
_refine_ls_wR_factor_ref 0.0787
_reflns_number_gt 7683
_reflns_number_total 8438
_reflns_threshold_expression >2sigma(I)
_cod_data_source_file om100700p_si_002.cif
_cod_data_source_block mkt23
_cod_depositor_comments
;
The following automatic conversions were performed:

'_symmetry_cell_setting' value 'Monoclinic' changed to 'monoclinic'
according to /home/saulius/struct/CIF-dictionaries/cif_core.dic
dictionary named 'cif_core.dic' version 2.4.1 from 2010-06-29.

Automatic conversion script
Id: cif_fix_values 1715 2011-07-08 13:25:40Z adriana 

The following automatic conversions were performed:

'_exptl_crystal_density_meas' value 'n/a' was changed to '?' - the
value is perceived as not measured.

Automatic conversion script
Id: cif_fix_values 3008 2015-01-20 13:52:24Z robertas 
;
_cod_original_sg_symbol_H-M P2(1)/n
_cod_database_code 4063636

loop_
_symmetry_equiv_pos_as_xyz
'x, y, z'
'-x+1/2, y+1/2, -z+1/2'
'-x, -y, -z'
'x-1/2, -y-1/2, z-1/2'

loop_
_atom_site_label
_atom_site_type_symbol
_atom_site_fract_x
_atom_site_fract_y
_atom_site_fract_z
_atom_site_U_iso_or_equiv
_atom_site_adp_type
_atom_site_occupancy
_atom_site_symmetry_multiplicity
_atom_site_calc_flag
_atom_site_refinement_flags
_atom_site_disorder_assembly
_atom_site_disorder_group
U1 U 0.57424(2) 0.077499(6) 0.325528(15) 0.02336(6) Uani 1 1 d . . .
O1 O 0.3716(5) 0.11379(14) 0.1908(3) 0.0323(9) Uani 1 1 d . . .
C1 C 0.5902(7) 0.01653(18) 0.2236(4) 0.0300(13) Uani 1 1 d . . .
C2 C 0.5921(7) 0.04921(18) 0.1551(4) 0.0291(13) Uani 1 1 d . . .
C3 C 0.7312(7) 0.06918(19) 0.1893(5) 0.0317(13) Uani 1 1 d . . .
C4 C 0.8209(7) 0.0485(2) 0.2759(5) 0.0328(13) Uani 1 1 d . . .
C5 C 0.7362(7) 0.01615(18) 0.2956(5) 0.0309(13) Uani 1 1 d . . .
C6 C 0.4574(8) 0.0081(2) 0.2523(5) 0.0419(16) Uani 1 1 d . . .
H6A H 0.4656 -0.0145 0.3002 0.050 Uiso 1 1 calc R . .
H6B H 0.3593 0.0092 0.1986 0.050 Uiso 1 1 calc R . .
C7 C 0.4703(8) 0.0571(2) 0.0580(5) 0.0406(16) Uani 1 1 d . . .
H7A H 0.4905 0.0413 0.0050 0.061 Uiso 1 1 calc R . .
H7B H 0.4676 0.0863 0.0422 0.061 Uiso 1 1 calc R . .
H7C H 0.3733 0.0488 0.0637 0.061 Uiso 1 1 calc R . .
C8 C 0.7858(9) 0.1027(2) 0.1367(6) 0.0463(17) Uani 1 1 d . . .
H8A H 0.8468 0.0907 0.0992 0.069 Uiso 1 1 calc R . .
H8B H 0.8468 0.1221 0.1858 0.069 Uiso 1 1 calc R . .
H8C H 0.6995 0.1169 0.0908 0.069 Uiso 1 1 calc R . .
C9 C 0.9844(8) 0.0567(2) 0.3284(6) 0.0457(17) Uani 1 1 d . . .
H9A H 1.0447 0.0433 0.2925 0.069 Uiso 1 1 calc R . .
H9B H 1.0126 0.0460 0.3965 0.069 Uiso 1 1 calc R . .
H9C H 1.0027 0.0863 0.3305 0.069 Uiso 1 1 calc R . .
C10 C 0.7931(8) -0.0161(2) 0.3752(5) 0.0411(16) Uani 1 1 d . . .
H10A H 0.8357 -0.0390 0.3485 0.062 Uiso 1 1 calc R . .
H10B H 0.7097 -0.0261 0.3963 0.062 Uiso 1 1 calc R . .
H10C H 0.8707 -0.0043 0.4325 0.062 Uiso 1 1 calc R . .
C11 C 0.4286(7) 0.1286(2) 0.4177(5) 0.0359(14) Uani 1 1 d . . .
H11A H 0.3350 0.1426 0.3977 0.043 Uiso 1 1 calc R . .
C12 C 0.5451(8) 0.15271(19) 0.4061(4) 0.0340(14) Uani 1 1 d . . .
H12A H 0.5116 0.1792 0.3807 0.041 Uiso 1 1 calc R . .
C13 C 0.6982(8) 0.1472(2) 0.4229(5) 0.0355(14) Uani 1 1 d . . .
H13A H 0.7440 0.1703 0.4036 0.043 Uiso 1 1 calc R . .
C14 C 0.7997(7) 0.1153(2) 0.4621(5) 0.0370(15) Uani 1 1 d . . .
H14A H 0.8979 0.1214 0.4608 0.044 Uiso 1 1 calc R . .
C15 C 0.7916(7) 0.0766(2) 0.5025(4) 0.0360(15) Uani 1 1 d . . .
H15A H 0.8865 0.0635 0.5265 0.043 Uiso 1 1 calc R . .
C16 C 0.6747(8) 0.0527(2) 0.5160(4) 0.0378(15) Uani 1 1 d . . .
H16A H 0.7095 0.0272 0.5474 0.045 Uiso 1 1 calc R . .
C17 C 0.5189(8) 0.0576(2) 0.4938(5) 0.0392(16) Uani 1 1 d . . .
H17A H 0.4720 0.0344 0.5114 0.047 Uiso 1 1 calc R . .
C18 C 0.4170(7) 0.0891(2) 0.4515(5) 0.0376(15) Uani 1 1 d . . .
H18A H 0.3163 0.0818 0.4441 0.045 Uiso 1 1 calc R . .
C19 C 0.3907(7) 0.1526(2) 0.1459(5) 0.0358(14) Uani 1 1 d . . .
H19A H 0.4748 0.1511 0.1185 0.043 Uiso 1 1 calc R . .
H19B H 0.4110 0.1750 0.1956 0.043 Uiso 1 1 calc R . .
C20 C 0.2451(7) 0.1596(2) 0.0647(5) 0.0404(16) Uani 1 1 d . . .
H20A H 0.2429 0.1454 0.0026 0.048 Uiso 1 1 calc R . .
H20B H 0.2261 0.1892 0.0508 0.048 Uiso 1 1 calc R . .
C21 C 0.1331(8) 0.1412(3) 0.1090(6) 0.050(2) Uani 1 1 d . . .
H21A H 0.1064 0.1611 0.1533 0.060 Uiso 1 1 calc R . .
H21B H 0.0404 0.1327 0.0560 0.060 Uiso 1 1 calc R . .
C22 C 0.2119(7) 0.1052(3) 0.1663(6) 0.0475(18) Uani 1 1 d . . .
H22A H 0.1848 0.1015 0.2277 0.057 Uiso 1 1 calc R . .
H22B H 0.1848 0.0800 0.1257 0.057 Uiso 1 1 calc R . .
U2 U 0.48656(2) 0.214287(7) 0.751353(15) 0.02659(7) Uani 1 1 d . . .
O2 O 0.6794(5) 0.15859(15) 0.7753(3) 0.0372(10) Uani 1 1 d . B .
C23 C 0.3527(7) 0.17850(19) 0.8518(4) 0.0281(12) Uani 1 1 d . . .
C24 C 0.2401(7) 0.20767(19) 0.7993(4) 0.0291(13) Uani 1 1 d . . .
C25 C 0.1809(6) 0.1952(2) 0.6982(4) 0.0282(12) Uani 1 1 d . . .
C26 C 0.2510(6) 0.15807(18) 0.6881(4) 0.0255(12) Uani 1 1 d . . .
C27 C 0.3536(7) 0.14695(19) 0.7816(4) 0.0278(12) Uani 1 1 d . . .
C28 C 0.4909(7) 0.1915(2) 0.9275(4) 0.0350(14) Uani 1 1 d . . .
H28A H 0.5632 0.1697 0.9600 0.042 Uiso 1 1 calc R . .
H28B H 0.4819 0.2133 0.9736 0.042 Uiso 1 1 calc R . .
C29 C 0.1916(8) 0.2436(2) 0.8464(5) 0.0371(15) Uani 1 1 d . . .
H29A H 0.1174 0.2348 0.8773 0.056 Uiso 1 1 calc R . .
H29B H 0.1467 0.2643 0.7955 0.056 Uiso 1 1 calc R . .
H29C H 0.2788 0.2553 0.8974 0.056 Uiso 1 1 calc R . .
C30 C 0.0538(7) 0.2149(2) 0.6177(5) 0.0359(14) Uani 1 1 d . . .
H30A H -0.0390 0.1995 0.6091 0.054 Uiso 1 1 calc R . .
H30B H 0.0768 0.2148 0.5551 0.054 Uiso 1 1 calc R . .
H30C H 0.0408 0.2431 0.6366 0.054 Uiso 1 1 calc R . .
C31 C 0.2115(7) 0.1325(2) 0.5949(4) 0.0330(14) Uani 1 1 d . . .
H31A H 0.1289 0.1140 0.5933 0.049 Uiso 1 1 calc R . .
H31B H 0.2993 0.1165 0.5944 0.049 Uiso 1 1 calc R . .
H31C H 0.1806 0.1505 0.5365 0.049 Uiso 1 1 calc R . .
C32 C 0.4354(8) 0.1069(2) 0.8066(5) 0.0377(15) Uani 1 1 d . . .
H32A H 0.3709 0.0867 0.8241 0.056 Uiso 1 1 calc R . .
H32B H 0.5274 0.1107 0.8632 0.056 Uiso 1 1 calc R . .
H32C H 0.4612 0.0971 0.7489 0.056 Uiso 1 1 calc R . .
C33 C 0.7317(8) 0.2443(2) 0.7086(5) 0.0463(18) Uani 1 1 d . . .
H33A H 0.8289 0.2345 0.7134 0.056 Uiso 1 1 calc R . .
C34 C 0.7313(7) 0.2637(2) 0.7961(5) 0.0377(15) Uani 1 1 d . . .
H34A H 0.8273 0.2631 0.8458 0.045 Uiso 1 1 calc R . .
C35 C 0.6257(9) 0.2836(2) 0.8285(5) 0.0431(17) Uani 1 1 d . . .
H35A H 0.6641 0.2921 0.8961 0.052 Uiso 1 1 calc R . .
C36 C 0.4732(10) 0.2941(2) 0.7829(7) 0.054(2) Uani 1 1 d . . .
H36A H 0.4317 0.3089 0.8255 0.065 Uiso 1 1 calc R . .
C37 C 0.3652(9) 0.2868(2) 0.6831(9) 0.066(3) Uani 1 1 d . . .
H37A H 0.2697 0.2988 0.6737 0.079 Uiso 1 1 calc R . .
C38 C 0.3742(9) 0.2651(2) 0.5959(6) 0.054(2) Uani 1 1 d . . .
H38A H 0.2821 0.2658 0.5425 0.065 Uiso 1 1 calc R . .
C39 C 0.4819(10) 0.2441(3) 0.5724(5) 0.052(2) Uani 1 1 d . . .
H39A H 0.4453 0.2322 0.5079 0.063 Uiso 1 1 calc R . .
C40 C 0.6297(9) 0.2358(3) 0.6180(5) 0.051(2) Uani 1 1 d . . .
H40A H 0.6719 0.2203 0.5770 0.061 Uiso 1 1 calc R . .
C41 C 0.8090(7) 0.1541(3) 0.8645(5) 0.0436(17) Uani 1 1 d . B .
H41A H 0.7886 0.1337 0.9102 0.052 Uiso 1 1 calc R . .
H41B H 0.8347 0.1806 0.8999 0.052 Uiso 1 1 calc R . .
C42 C 0.9330(8) 0.1400(3) 0.8291(6) 0.052(2) Uani 1 1 d . . .
H42A H 1.0106 0.1246 0.8809 0.063 Uiso 1 1 calc R A 1
H42B H 0.9802 0.1628 0.8041 0.063 Uiso 1 1 calc R A 1
C43 C 0.834(2) 0.1106(7) 0.7400(14) 0.053(5) Uani 0.50 1 d P B 1
H43A H 0.8871 0.1048 0.6916 0.063 Uiso 0.50 1 calc PR B 1
H43B H 0.8097 0.0844 0.7665 0.063 Uiso 0.50 1 calc PR B 1
C43B C 0.870(2) 0.1286(6) 0.7240(15) 0.045(4) Uani 0.50 1 d P B 2
H43C H 0.8957 0.0999 0.7140 0.054 Uiso 0.50 1 calc PR B 2
H43D H 0.9097 0.1466 0.6824 0.054 Uiso 0.50 1 calc PR B 2
C44 C 0.7054(8) 0.1334(3) 0.6967(5) 0.056(2) Uani 1 1 d . . .
H44A H 0.6186 0.1150 0.6670 0.067 Uiso 1 1 calc R B 1
H44B H 0.7187 0.1510 0.6434 0.067 Uiso 1 1 calc R B 1
C45 C 0.0952(10) -0.0286(3) 0.0614(7) 0.119(3) Uiso 1 1 d D . .
C46 C 0.1310(8) -0.0119(3) -0.0170(8) 0.119(3) Uiso 1 1 d D . .
C47 C 0.0366(12) 0.0163(3) -0.0800(6) 0.119(3) Uiso 1 1 d D . .
C48 C 0.083(2) 0.0363(7) -0.1612(14) 0.119(3) Uiso 0.50 1 d PD . .

loop_
_atom_site_aniso_label
_atom_site_aniso_U_11
_atom_site_aniso_U_22
_atom_site_aniso_U_33
_atom_site_aniso_U_23
_atom_site_aniso_U_13
_atom_site_aniso_U_12
U1 0.02460(11) 0.02621(11) 0.01816(10) 0.00018(8) 0.00534(8) 0.00109(8)
O1 0.025(2) 0.042(3) 0.028(2) 0.0044(18) 0.0056(17) 0.0014(18)
C1 0.042(3) 0.020(3) 0.029(3) -0.001(2) 0.012(3) 0.002(2)
C2 0.043(3) 0.028(3) 0.021(3) -0.001(2) 0.015(3) 0.007(3)
C3 0.041(4) 0.028(3) 0.032(3) 0.003(2) 0.021(3) 0.004(3)
C4 0.035(3) 0.033(3) 0.034(3) 0.002(3) 0.015(3) 0.007(3)
C5 0.041(3) 0.022(3) 0.035(3) 0.003(2) 0.020(3) 0.008(3)
C6 0.044(4) 0.037(4) 0.042(4) 0.004(3) 0.010(3) -0.003(3)
C7 0.053(4) 0.042(4) 0.026(3) -0.005(3) 0.011(3) 0.002(3)
C8 0.061(5) 0.039(4) 0.046(4) 0.008(3) 0.027(4) -0.002(3)
C9 0.034(4) 0.051(4) 0.054(4) 0.004(4) 0.018(3) 0.003(3)
C10 0.048(4) 0.032(4) 0.046(4) 0.012(3) 0.017(3) 0.012(3)
C11 0.036(3) 0.042(4) 0.033(3) -0.011(3) 0.015(3) 0.008(3)
C12 0.052(4) 0.025(3) 0.024(3) -0.002(2) 0.010(3) 0.004(3)
C13 0.048(4) 0.032(3) 0.029(3) -0.007(3) 0.016(3) -0.013(3)
C14 0.030(3) 0.044(4) 0.036(3) -0.011(3) 0.008(3) -0.012(3)
C15 0.032(3) 0.041(4) 0.025(3) -0.006(3) -0.004(3) 0.005(3)
C16 0.057(4) 0.033(4) 0.019(3) 0.004(2) 0.006(3) 0.004(3)
C17 0.061(4) 0.033(4) 0.035(3) 0.000(3) 0.031(3) -0.010(3)
C18 0.035(3) 0.048(4) 0.038(3) -0.012(3) 0.023(3) -0.012(3)
C19 0.040(4) 0.037(4) 0.030(3) 0.005(3) 0.011(3) 0.003(3)
C20 0.037(4) 0.054(4) 0.029(3) 0.011(3) 0.010(3) 0.012(3)
C21 0.033(4) 0.080(6) 0.040(4) 0.015(4) 0.015(3) 0.016(4)
C22 0.020(3) 0.069(5) 0.049(4) 0.010(4) 0.004(3) -0.003(3)
U2 0.02264(11) 0.03748(13) 0.01837(10) 0.00085(9) 0.00486(8) -0.00744(9)
O2 0.030(2) 0.058(3) 0.021(2) -0.006(2) 0.0035(17) -0.002(2)
C23 0.032(3) 0.036(3) 0.018(3) 0.000(2) 0.011(2) -0.007(3)
C24 0.032(3) 0.033(3) 0.027(3) -0.005(2) 0.016(3) -0.006(3)
C25 0.023(3) 0.040(3) 0.023(3) -0.002(2) 0.010(2) -0.006(2)
C26 0.026(3) 0.032(3) 0.020(3) -0.002(2) 0.010(2) -0.008(2)
C27 0.029(3) 0.031(3) 0.025(3) 0.000(2) 0.010(2) -0.005(2)
C28 0.038(3) 0.047(4) 0.019(3) 0.001(3) 0.006(3) -0.009(3)
C29 0.041(4) 0.040(4) 0.035(3) -0.009(3) 0.019(3) 0.000(3)
C30 0.026(3) 0.051(4) 0.029(3) -0.001(3) 0.007(3) 0.002(3)
C31 0.031(3) 0.040(4) 0.026(3) -0.009(3) 0.007(3) -0.004(3)
C32 0.042(4) 0.035(4) 0.034(3) 0.004(3) 0.010(3) -0.001(3)
C33 0.043(4) 0.063(5) 0.043(4) -0.002(3) 0.027(3) -0.019(4)
C34 0.030(3) 0.050(4) 0.029(3) -0.003(3) 0.005(3) -0.019(3)
C35 0.060(5) 0.046(4) 0.029(3) -0.007(3) 0.022(3) -0.021(3)
C36 0.072(6) 0.019(3) 0.095(7) 0.001(4) 0.059(5) -0.001(3)
C37 0.036(4) 0.031(4) 0.136(9) 0.044(5) 0.035(5) 0.010(3)
C38 0.047(4) 0.048(5) 0.049(4) 0.026(4) -0.010(4) -0.014(4)
C39 0.060(5) 0.070(6) 0.023(3) 0.007(3) 0.009(3) -0.023(4)
C40 0.061(5) 0.070(5) 0.028(3) 0.000(3) 0.025(3) -0.022(4)
C41 0.034(3) 0.064(5) 0.027(3) -0.009(3) 0.000(3) 0.004(3)
C42 0.034(4) 0.079(6) 0.041(4) -0.008(4) 0.008(3) 0.008(4)
C43 0.048(11) 0.067(15) 0.027(9) -0.010(9) -0.010(8) 0.013(10)
C43B 0.054(11) 0.044(11) 0.042(10) -0.003(8) 0.022(8) 0.004(9)
C44 0.040(4) 0.092(7) 0.033(4) -0.028(4) 0.010(3) -0.002(4)

loop_
_atom_type_symbol
_atom_type_description
_atom_type_scat_dispersion_real
_atom_type_scat_dispersion_imag
_atom_type_scat_source
C C 0.0033 0.0016 'International Tables Vol C Tables 4.2.6.8 and 6.1.1.4'
H H 0.0000 0.0000 'International Tables Vol C Tables 4.2.6.8 and 6.1.1.4'
O O 0.0106 0.0060 'International Tables Vol C Tables 4.2.6.8 and 6.1.1.4'
U U -9.6767 9.6646 'International Tables Vol C Tables 4.2.6.8 and 6.1.1.4'

loop_
_geom_angle_atom_site_label_1
_geom_angle_atom_site_label_2
_geom_angle_atom_site_label_3
_geom_angle
_geom_angle_site_symmetry_1
_geom_angle_site_symmetry_3
Cnt1 U1 O1 100.7 . .
Cnt1 U1 C6 62.3 . .
Cnt1 U1 O1 112.4 . .
Cnt1 U1 C6 131.3 . .
Cnt1 U1 Cnt2 143.0 . .
Cnt1 U2 O2 101.8 . .
Cnt1 U2 C28 62.4 . .
Cnt1 U2 O2 110.7 . .
Cnt1 U2 C28 133.8 . .
Cnt3 U2 Cnt4 144.6 . .
C1 U1 O1 96.22(17) . .
C1 U1 C6 33.3(2) . .
O1 U1 C6 89.31(19) . .
C1 U1 C5 32.1(2) . .
O1 U1 C5 124.86(17) . .
C6 U1 C5 57.4(2) . .
C1 U1 C2 32.57(18) . .
O1 U1 C2 74.10(16) . .
C6 U1 C2 58.0(2) . .
C5 U1 C2 51.40(19) . .
C1 U1 C14 127.4(2) . .
O1 U1 C14 124.25(18) . .
C6 U1 C14 146.3(2) . .
C5 U1 C14 95.9(2) . .
C2 U1 C14 123.7(2) . .
C1 U1 C15 111.4(2) . .
O1 U1 C15 151.49(17) . .
C6 U1 C15 117.7(2) . .
C5 U1 C15 80.6(2) . .
C2 U1 C15 126.8(2) . .
C14 U1 C15 30.4(2) . .
C1 U1 C17 112.8(2) . .
O1 U1 C17 118.22(19) . .
C6 U1 C17 88.1(2) . .
C5 U1 C17 104.3(2) . .
C2 U1 C17 144.8(2) . .
C14 U1 C17 78.6(2) . .
C15 U1 C17 58.1(2) . .
C1 U1 C16 105.9(2) . .
O1 U1 C16 147.25(18) . .
C6 U1 C16 96.1(2) . .
C5 U1 C16 84.1(2) . .
C2 U1 C16 135.18(19) . .
C14 U1 C16 58.0(2) . .
C15 U1 C16 30.5(2) . .
C17 U1 C16 30.4(2) . .
C1 U1 C18 130.3(2) . .
O1 U1 C18 89.66(18) . .
C6 U1 C18 97.9(2) . .
C5 U1 C18 133.3(2) . .
C2 U1 C18 150.2(2) . .
C14 U1 C18 86.0(2) . .
C15 U1 C18 78.2(2) . .
C17 U1 C18 30.3(2) . .
C16 U1 C18 57.6(2) . .
C1 U1 C13 150.0(2) . .
O1 U1 C13 94.98(18) . .
C6 U1 C13 173.6(2) . .
C5 U1 C13 122.9(2) . .
C2 U1 C13 127.81(19) . .
C14 U1 C13 30.1(2) . .
C15 U1 C13 57.4(2) . .
C17 U1 C13 85.71(19) . .
C16 U1 C13 77.8(2) . .
C18 U1 C13 77.4(2) . .
C1 U1 C11 153.5(2) . .
O1 U1 C11 72.73(17) . .
C6 U1 C11 120.8(2) . .
C5 U1 C11 160.66(19) . .
C2 U1 C11 146.83(19) . .
C14 U1 C11 77.0(2) . .
C15 U1 C11 84.7(2) . .
C17 U1 C11 56.9(2) . .
C16 U1 C11 76.8(2) . .
C18 U1 C11 29.7(2) . .
C13 U1 C11 56.4(2) . .
C1 U1 C12 169.57(18) . .
O1 U1 C12 75.14(16) . .
C6 U1 C12 149.4(2) . .
C5 U1 C12 152.1(2) . .
C2 U1 C12 137.22(18) . .
C14 U1 C12 56.6(2) . .
C15 U1 C12 76.65(19) . .
C17 U1 C12 76.88(19) . .
C16 U1 C12 84.36(19) . .
C18 U1 C12 56.6(2) . .
C13 U1 C12 29.4(2) . .
C11 U1 C12 29.5(2) . .
C1 U1 C3 51.55(19) . .
O1 U1 C3 87.73(16) . .
C6 U1 C3 83.6(2) . .
C5 U1 C3 49.70(18) . .
C2 U1 C3 29.68(19) . .
C14 U1 C3 94.2(2) . .
C15 U1 C3 103.5(2) . .
C17 U1 C3 152.7(2) . .
C16 U1 C3 124.9(2) . .
C18 U1 C3 177.0(2) . .
C13 U1 C3 101.33(19) . .
C11 U1 C3 147.55(19) . .
C12 U1 C3 121.17(19) . .
C1 U1 C4 51.2(2) . .
O1 U1 C4 117.02(16) . .
C6 U1 C4 83.2(2) . .
C5 U1 C4 29.79(19) . .
C2 U1 C4 49.40(19) . .
C14 U1 C4 79.0(2) . .
C15 U1 C4 77.8(2) . .
C17 U1 C4 123.8(2) . .
C16 U1 C4 95.7(2) . .
C18 U1 C4 153.3(2) . .
C13 U1 C4 99.0(2) . .
C11 U1 C4 155.2(2) . .
C12 U1 C4 127.3(2) . .
C3 U1 C4 29.33(18) . .
C19 O1 C22 109.1(5) . .
C19 O1 U1 124.9(3) . .
C22 O1 U1 124.0(4) . .
C5 C1 C2 105.7(5) . .
C5 C1 C6 120.9(6) . .
C2 C1 C6 121.5(6) . .
C5 C1 U1 79.4(3) . .
C2 C1 U1 79.4(3) . .
C6 C1 U1 76.8(4) . .
C3 C2 C1 108.8(5) . .
C3 C2 C7 126.1(6) . .
C1 C2 C7 124.8(6) . .
C3 C2 U1 81.3(3) . .
C1 C2 U1 68.0(3) . .
C7 C2 U1 121.6(4) . .
C2 C3 C4 107.9(5) . .
C2 C3 C8 126.6(6) . .
C4 C3 C8 125.0(6) . .
C2 C3 U1 69.1(3) . .
C4 C3 U1 75.3(3) . .
C8 C3 U1 127.8(4) . .
C5 C4 C3 108.3(6) . .
C5 C4 C9 126.3(6) . .
C3 C4 C9 125.0(6) . .
C5 C4 U1 68.6(3) . .
C3 C4 U1 75.3(3) . .
C9 C4 U1 127.9(4) . .
C4 C5 C1 109.2(5) . .
C4 C5 C10 125.9(6) . .
C1 C5 C10 124.7(6) . .
C4 C5 U1 81.6(4) . .
C1 C5 U1 68.6(3) . .
C10 C5 U1 119.6(4) . .
C1 C6 U1 69.9(3) . .
C18 C11 C12 135.3(6) . .
C18 C11 U1 72.9(3) . .
C12 C11 U1 75.9(3) . .
C13 C12 C11 135.5(6) . .
C13 C12 U1 73.8(4) . .
C11 C12 U1 74.6(4) . .
C12 C13 C14 134.2(6) . .
C12 C13 U1 76.7(4) . .
C14 C13 U1 72.8(4) . .
C15 C14 C13 135.5(6) . .
C15 C14 U1 75.2(4) . .
C13 C14 U1 77.1(4) . .
C14 C15 C16 134.7(6) . .
C14 C15 U1 74.5(4) . .
C16 C15 U1 74.9(3) . .
C17 C16 C15 135.0(6) . .
C17 C16 U1 74.7(4) . .
C15 C16 U1 74.6(3) . .
C18 C17 C16 134.4(6) . .
C18 C17 U1 75.1(4) . .
C16 C17 U1 74.9(3) . .
C11 C18 C17 135.2(6) . .
C11 C18 U1 77.4(3) . .
C17 C18 U1 74.6(3) . .
O1 C19 C20 105.0(5) . .
C19 C20 C21 101.9(5) . .
C22 C21 C20 104.5(6) . .
O1 C22 C21 105.7(6) . .
C23 U2 O2 93.39(18) . .
C23 U2 C28 33.28(19) . .
O2 U2 C28 82.83(19) . .
C23 U2 C24 32.6(2) . .
O2 U2 C24 124.33(17) . .
C28 U2 C24 57.9(2) . .
C23 U2 C27 32.43(18) . .
O2 U2 C27 74.53(17) . .
C28 U2 C27 57.58(19) . .
C24 U2 C27 51.96(19) . .
C23 U2 C36 107.8(2) . .
O2 U2 C36 139.4(2) . .
C28 U2 C36 96.1(2) . .
C24 U2 C36 86.8(2) . .
C27 U2 C36 137.9(2) . .
C23 U2 C35 115.96(19) . .
O2 U2 C35 108.8(2) . .
C28 U2 C35 89.8(2) . .
C24 U2 C35 108.7(2) . .
C27 U2 C35 146.97(19) . .
C36 U2 C35 30.8(3) . .
C23 U2 C37 112.9(2) . .
O2 U2 C37 153.6(2) . .
C28 U2 C37 118.4(3) . .
C24 U2 C37 81.8(2) . .
C27 U2 C37 129.0(2) . .
C36 U2 C37 32.1(3) . .
C35 U2 C37 59.5(3) . .
C23 U2 C38 128.6(2) . .
O2 U2 C38 129.3(2) . .
C28 U2 C38 147.9(3) . .
C24 U2 C38 96.7(2) . .
C27 U2 C38 124.6(2) . .
C36 U2 C38 60.3(3) . .
C35 U2 C38 79.9(2) . .
C37 U2 C38 31.4(3) . .
C23 U2 C39 148.4(2) . .
O2 U2 C39 100.4(2) . .
C28 U2 C39 175.6(2) . .
C24 U2 C39 121.6(2) . .
C27 U2 C39 126.1(2) . .
C36 U2 C39 79.5(3) . .
C35 U2 C39 86.4(2) . .
C37 U2 C39 57.7(3) . .
C38 U2 C39 29.0(3) . .
C23 U2 C34 134.11(19) . .
O2 U2 C34 83.02(19) . .
C28 U2 C34 101.35(19) . .
C24 U2 C34 137.8(2) . .
C27 U2 C34 150.5(2) . .
C36 U2 C34 57.2(2) . .
C35 U2 C34 29.8(2) . .
C37 U2 C34 77.8(2) . .
C38 U2 C34 84.5(2) . .
C39 U2 C34 76.2(2) . .
C23 U2 C40 166.1(2) . .
O2 U2 C40 77.6(2) . .
C28 U2 C40 151.5(2) . .
C24 U2 C40 150.4(2) . .
C27 U2 C40 133.7(2) . .
C36 U2 C40 85.7(2) . .
C35 U2 C40 77.3(2) . .
C37 U2 C40 76.7(3) . .
C38 U2 C40 55.0(3) . .
C39 U2 C40 28.9(2) . .
C34 U2 C40 56.0(2) . .
C23 U2 C33 156.0(2) . .
O2 U2 C33 70.6(2) . .
C28 U2 C33 124.2(2) . .
C24 U2 C33 163.7(2) . .
C27 U2 C33 144.2(2) . .
C36 U2 C33 77.0(2) . .
C35 U2 C33 56.7(2) . .
C37 U2 C33 83.9(2) . .
C38 U2 C33 74.6(2) . .
C39 U2 C33 54.9(2) . .
C34 U2 C33 29.6(2) . .
C40 U2 C33 28.7(2) . .
C23 U2 C26 51.47(17) . .
O2 U2 C26 91.75(16) . .
C28 U2 C26 83.40(18) . .
C24 U2 C26 49.79(17) . .
C27 U2 C26 30.00(17) . .
C36 U2 C26 128.6(2) . .
C35 U2 C26 157.4(2) . .
C37 U2 C26 105.3(2) . .
C38 U2 C26 94.6(2) . .
C39 U2 C26 99.4(2) . .
C34 U2 C26 172.39(18) . .
C40 U2 C26 117.50(19) . .
C33 U2 C26 143.03(19) . .
C23 U2 C25 51.76(18) . .
O2 U2 C25 120.60(17) . .
C28 U2 C25 83.75(18) . .
C24 U2 C25 30.16(17) . .
C27 U2 C25 49.96(18) . .
C36 U2 C25 99.4(2) . .
C35 U2 C25 128.7(2) . .
C37 U2 C25 79.5(2) . .
C38 U2 C25 79.5(2) . .
C39 U2 C25 97.1(2) . .
C34 U2 C25 156.4(2) . .
C40 U2 C25 124.2(2) . .
C33 U2 C25 152.0(2) . .
C26 U2 C25 29.20(18) . .
C41 O2 C44 107.8(5) . .
C41 O2 U2 123.8(4) . .
C44 O2 U2 126.4(4) . .
C27 C23 C24 106.5(5) . .
C27 C23 C28 121.1(6) . .
C24 C23 C28 121.4(6) . .
C27 C23 U2 79.8(3) . .
C24 C23 U2 79.4(3) . .
C28 C23 U2 77.8(3) . .
C25 C24 C23 108.4(5) . .
C25 C24 C29 126.9(6) . .
C23 C24 C29 124.7(5) . .
C25 C24 U2 81.6(3) . .
C23 C24 U2 68.0(3) . .
C29 C24 U2 118.3(4) . .
C26 C25 C24 107.8(5) . .
C26 C25 C30 125.0(5) . .
C24 C25 C30 126.9(6) . .
C26 C25 U2 75.2(3) . .
C24 C25 U2 68.3(3) . .
C30 C25 U2 127.2(4) . .
C25 C26 C27 109.0(5) . .
C25 C26 C31 125.1(5) . .
C27 C26 C31 125.6(6) . .
C25 C26 U2 75.6(3) . .
C27 C26 U2 68.7(3) . .
C31 C26 U2 126.3(4) . .
C26 C27 C23 108.2(5) . .
C26 C27 C32 126.1(5) . .
C23 C27 C32 125.4(5) . .
C26 C27 U2 81.3(3) . .
C23 C27 U2 67.8(3) . .
C32 C27 U2 122.2(4) . .
C23 C28 U2 68.9(3) . .
C40 C33 C34 136.8(8) . .
C40 C33 U2 75.4(4) . .
C34 C33 U2 73.9(4) . .
C35 C34 C33 135.8(7) . .
C35 C34 U2 73.2(4) . .
C33 C34 U2 76.5(4) . .
C34 C35 C36 133.9(7) . .
C34 C35 U2 77.0(4) . .
C36 C35 U2 74.1(4) . .
C35 C36 C37 133.3(7) . .
C35 C36 U2 75.2(4) . .
C37 C36 U2 74.6(4) . .
C38 C37 C36 133.3(7) . .
C38 C37 U2 74.9(4) . .
C36 C37 U2 73.3(4) . .
C39 C38 C37 135.4(7) . .
C39 C38 U2 76.2(4) . .
C37 C38 U2 73.7(4) . .
C38 C39 C40 135.8(8) . .
C38 C39 U2 74.8(4) . .
C40 C39 U2 77.1(4) . .
C39 C40 C33 135.3(8) . .
C39 C40 U2 74.1(4) . .
C33 C40 U2 75.9(4) . .
O2 C41 C42 105.5(5) . .
C43B C42 C41 108.5(9) . .
C43B C42 C43 27.5(8) . .
C41 C42 C43 97.4(9) . .
C44 C43 C42 103.2(13) . .
C42 C43B C44 106.8(13) . .
C43 C44 O2 107.4(9) . .
C43 C44 C43B 30.2(9) . .
O2 C44 C43B 106.0(9) . .
C46 C45 C47 119.9(4) . 3
C45 C46 C47 120.8(4) . .
C46 C47 C45 119.3(4) . 3
C46 C47 C48 119.7(7) . .
C45 C47 C48 120.7(7) 3 .

loop_
_geom_bond_atom_site_label_1
_geom_bond_atom_site_label_2
_geom_bond_distance
_geom_bond_site_symmetry_2
U1 Cnt1 2.389 .
U1 Cnt2 1.991 .
U2 Cnt3 2.378 .
U2 Cnt4 1.988 .
U1 C1 2.494(6) .
U1 O1 2.519(4) .
U1 C6 2.586(7) .
U1 C5 2.634(6) .
U1 C2 2.644(5) .
U1 C14 2.670(6) .
U1 C15 2.679(6) .
U1 C17 2.682(6) .
U1 C16 2.684(6) .
U1 C18 2.689(6) .
U1 C13 2.724(6) .
U1 C11 2.745(6) .
U1 C12 2.761(6) .
U1 C3 2.798(6) .
U1 C4 2.798(6) .
O1 C19 1.456(8) .
O1 C22 1.457(7) .
C1 C5 1.423(9) .
C1 C2 1.448(8) .
C1 C6 1.459(9) .
C2 C3 1.402(9) .
C2 C7 1.503(9) .
C3 C4 1.417(9) .
C3 C8 1.505(9) .
C4 C5 1.405(9) .
C4 C9 1.502(9) .
C5 C10 1.511(8) .
C11 C18 1.393(10) .
C11 C12 1.401(9) .
C12 C13 1.394(9) .
C13 C14 1.403(10) .
C14 C15 1.401(9) .
C15 C16 1.411(10) .
C16 C17 1.406(10) .
C17 C18 1.402(10) .
C19 C20 1.496(9) .
C20 C21 1.515(10) .
C21 C22 1.486(10) .
U2 C23 2.478(5) .
U2 O2 2.514(5) .
U2 C28 2.596(6) .
U2 C24 2.627(6) .
U2 C27 2.633(6) .
U2 C36 2.655(7) .
U2 C35 2.668(7) .
U2 C37 2.672(7) .
U2 C38 2.689(7) .
U2 C39 2.707(7) .
U2 C34 2.715(6) .
U2 C40 2.743(7) .
U2 C33 2.749(6) .
U2 C26 2.794(6) .
U2 C25 2.798(6) .
O2 C41 1.454(7) .
O2 C44 1.469(8) .
C23 C27 1.435(8) .
C23 C24 1.441(9) .
C23 C28 1.457(8) .
C24 C25 1.421(8) .
C24 C29 1.494(8) .
C25 C26 1.409(9) .
C25 C30 1.506(8) .
C26 C27 1.413(8) .
C26 C31 1.505(8) .
C27 C32 1.502(9) .
C33 C40 1.362(10) .
C33 C34 1.396(9) .
C34 C35 1.384(10) .
C35 C36 1.412(12) .
C36 C37 1.472(14) .
C37 C38 1.452(14) .
C38 C39 1.351(12) .
C39 C40 1.358(11) .
C41 C42 1.484(10) .
C42 C43B 1.46(2) .
C42 C43 1.62(2) .
C43 C44 1.38(2) .
C43B C44 1.48(2) .
C45 C46 1.375(5) .
C45 C47 1.406(6) 3
C46 C47 1.388(6) .
C47 C45 1.406(6) 3
C47 C48 1.507(7) .
